data_4516657
loop_
_publ_author_name
'Chen, Yongwei'
'Zhang, Xuan'
'Ma, Kaikai'
'Chen, Zhijie'
'Wang, Xingjie'
'Knapp, Julia'
'Alayoglu, Selim'
'Wang, Fenfen'
'Xia, Qibin'
'Li, Zhong'
'Islamoglu, Timur'
'Farha, Omar K.'

_publ_section_title
;
 Zirconium-Based Metal--Organic Framework with 9-Connected Nodes for
 Ammonia Capture
;
_journal_issue 10
_journal_name_full 'ACS Applied Nano Materials'
_journal_page_first 6098
_journal_paper_doi 10.1021/acsanm.9b01534
_journal_volume 2
_journal_year 2019
_chemical_formula_moiety 'C91 H46 N2 O38 Zr6'
_chemical_formula_sum 'C91 H46 N2 O38 Zr6'
_chemical_formula_weight 2322.62
_space_group_crystal_system orthorhombic
_space_group_IT_number 20
_space_group_name_Hall 'C 2c 2'
_space_group_name_H-M_alt 'C 2 2 21'
_atom_sites_solution_hydrogens geom
_atom_sites_solution_primary dual
_audit_creation_date 2018-11-29
_audit_creation_method
;
Olex2 1.2
(compiled 2018.05.29 svn.r3508 for OlexSys, GUI svn.r5506)
;
_cell_angle_alpha 90
_cell_angle_beta 90
_cell_angle_gamma 90
_cell_formula_units_Z 8
_cell_length_a 20.7051(6)
_cell_length_b 24.9288(8)
_cell_length_c 63.4039(16)
_cell_measurement_reflns_used 9866
_cell_measurement_temperature 100
_cell_measurement_theta_max 65.16
_cell_measurement_theta_min 3.11
_cell_volume 32726.1(16)
_computing_cell_refinement 'SAINT V8.38A (?, 2016)'
_computing_data_reduction 'SAINT V8.38A (?, 2016)'
_computing_molecular_graphics 'Olex2 (Dolomanov et al., 2009)'
_computing_publication_material 'Olex2 (Dolomanov et al., 2009)'
_computing_structure_refinement 'ShelXL (Sheldrick, 2015)'
_computing_structure_solution 'ShelXT (Sheldrick, 2015)'
_diffrn_ambient_temperature 100
_diffrn_detector 'Bruker APEX2 area detector'
_diffrn_detector_area_resol_mean 7.9
_diffrn_detector_type 'CCD area detector'
_diffrn_measured_fraction_theta_full 0.875
_diffrn_measured_fraction_theta_max 0.992
_diffrn_measurement_device 'three-circle diffractometer'
_diffrn_measurement_device_type 'Bruker SMART APEX2 area detector'
_diffrn_measurement_method '\w and \f scans'
_diffrn_radiation_monochromator 'mirror optics'
_diffrn_radiation_probe x-ray
_diffrn_radiation_type CuK\a
_diffrn_radiation_wavelength 1.54178
_diffrn_reflns_av_R_equivalents 0.0302
_diffrn_reflns_av_unetI/netI 0.0375
_diffrn_reflns_Laue_measured_fraction_full 0.875
_diffrn_reflns_Laue_measured_fraction_max 0.992
_diffrn_reflns_limit_h_max 22
_diffrn_reflns_limit_h_min -23
_diffrn_reflns_limit_k_max 28
_diffrn_reflns_limit_k_min -20
_diffrn_reflns_limit_l_max 47
_diffrn_reflns_limit_l_min -72
_diffrn_reflns_number 54719
_diffrn_reflns_point_group_measured_fraction_full 0.874
_diffrn_reflns_point_group_measured_fraction_max 0.994
_diffrn_reflns_theta_full 67.679
_diffrn_reflns_theta_max 62.382
_diffrn_reflns_theta_min 2.774
_diffrn_source 'microfocus sealed X-ray tube'
_diffrn_source_type 'Incoatec I\ms'
_diffrn_standards_number 0
_exptl_absorpt_coefficient_mu 3.469
_exptl_absorpt_correction_T_max 0.7526
_exptl_absorpt_correction_T_min 0.6817
_exptl_absorpt_correction_type multi-scan
_exptl_absorpt_process_details
'SADABS-2016/2 (Bruker,2016/2) was used for absorption correction. wR2(int) was 0.0487 before and 0.0419 after correction. The Ratio of minimum to maximum transmission is 0.9058. The \l/2 correction factor is Not present.'
_exptl_crystal_colour colourless
_exptl_crystal_density_diffrn 0.943
_exptl_crystal_description block
_exptl_crystal_F_000 9200
_exptl_crystal_size_max 0.1
_exptl_crystal_size_mid 0.04
_exptl_crystal_size_min 0.03
_refine_diff_density_max 0.504
_refine_diff_density_min -0.425
_refine_diff_density_rms 0.061
_refine_ls_abs_structure_details
;
 Refined as an inversion twin.
;
_refine_ls_abs_structure_Flack 0.417(7)
_refine_ls_extinction_method none
_refine_ls_goodness_of_fit_ref 1.050
_refine_ls_hydrogen_treatment constr
_refine_ls_matrix_type full
_refine_ls_number_parameters 1225
_refine_ls_number_reflns 24137
_refine_ls_number_restraints 32
_refine_ls_restrained_S_all 1.052
_refine_ls_R_factor_all 0.0303
_refine_ls_R_factor_gt 0.0294
_refine_ls_shift/su_max 0.002
_refine_ls_shift/su_mean 0.000
_refine_ls_structure_factor_coef Fsqd
_refine_ls_weighting_details 'w=1/[\s^2^(Fo^2^)+(0.0396P)^2^+31.3390P] where P=(Fo^2^+2Fc^2^)/3'
_refine_ls_weighting_scheme calc
_refine_ls_wR_factor_gt 0.0735
_refine_ls_wR_factor_ref 0.0739
_reflns_Friedel_coverage 0.878
_reflns_Friedel_fraction_full 0.873
_reflns_Friedel_fraction_max 0.995
_reflns_number_gt 23511
_reflns_number_total 24137
_reflns_threshold_expression 'I > 2\s(I)'
_cod_data_source_file an9b01534_si_002.cif
_cod_data_source_block xz93_0m_a
_cod_database_code 4516657
_shelxl_version_number 2014/6
_shelx_space_group_comment
;
The symmetry employed for this shelxl refinement is uniquely defined
by the following loop, which should always be used as a source of
symmetry information in preference to the above space-group names.
They are only intended as comments.
;
_shelx_estimated_absorpt_t_max 0.903
_shelx_estimated_absorpt_t_min 0.723
_olex2_refinement_description
;
1. Twinned data refinement
 Scales: 0.583(7)
 0.417(7)
2. Fixed Uiso
 At 1.2 times of:
  All C(H) groups
 At 1.5 times of:
  All C(H,H,H) groups
3. Restrained distances
 C90A-C93A
 1.51 with sigma of 0.02
 C90B-C93B
 1.51 with sigma of 0.02
 N4-C9
 1.5 with sigma of 0.04
 O37-C93A
 1.3 with sigma of 0.04
 C93A-O38B
 1.3 with sigma of 0.04
 C93B-O38A
 1.3 with sigma of 0.04
 C93A-O37
 1.3 with sigma of 0.04
 C93B-O37
 1.3 with sigma of 0.04
 N8-C4
 1.5 with sigma of 0.04
 N4-C10
 1.5 with sigma of 0.04
 C53-C54A \\sim C53-C54B
 with sigma of 0.02
 C53-C58A \\sim C53-C58B
 with sigma of 0.02
 C56-C55A \\sim C56-C55B
 with sigma of 0.02
 C56-C57A \\sim C56-C57B
 with sigma of 0.02
 C54A-C55A \\sim C54B-C55B
 with sigma of 0.02
 C57A-C58A \\sim C57B-C58B
 with sigma of 0.02
 C53-C55A \\sim C53-C55B
 with sigma of 0.04
 C53-C57A \\sim C53-C57B
 with sigma of 0.04
 C56-C54A \\sim C56-C54B
 with sigma of 0.04
 C56-C58A \\sim C56-C58B
 with sigma of 0.04
4. Uiso/Uaniso restraints and constraints
Uanis(C93B) \\sim Ueq, Uanis(C93A) \\sim Ueq: with sigma of 0.1 and sigma for
terminal atoms of 0.2
Uanis(C57B) = Uanis(C57A) = Uanis(C58B) = Uanis(C58A) = Uanis(C54B) =
Uanis(C54A) = Uanis(C55B) = Uanis(C55A)
Uanis(C5) = Uanis(C2) = Uanis(C8)
Uanis(C88A) = Uanis(C92A) = Uanis(C92B) = Uanis(C91B) = Uanis(C89A) =
Uanis(C91A) = Uanis(C89B) = Uanis(C88B)
Uanis(C93A) = Uanis(C93B)
Uanis(C90A) = Uanis(C90B)
Uanis(O37) = Uanis(O38B)
Uanis(N027) = Uanis(N8) = Uanis(N4)
Uanis(C6) = Uanis(C7) = Uanis(C9) = Uanis(C10)
5. Others
 Sof(C88A)=Sof(H88A)=Sof(C89A)=Sof(H89A)=Sof(C91A)=Sof(H91A)=Sof(C92A)=
 Sof(H92A)=1-FVAR(1)
 Sof(C89B)=Sof(H89B)=Sof(C88B)=Sof(H88B)=Sof(C92B)=Sof(H92B)=Sof(C91B)=
 Sof(H91B)=FVAR(1)
 Sof(O38A)=1-FVAR(2)
 Sof(O38B)=FVAR(2)
 Sof(C90B)=1-FVAR(3)
 Sof(C90A)=FVAR(3)
 Sof(C93B)=1-FVAR(4)
 Sof(C93A)=FVAR(4)
 Sof(C54B)=Sof(C55B)=Sof(C57B)=Sof(C58B)=1-FVAR(5)
 Sof(C57A)=Sof(C55A)=Sof(C54A)=Sof(C58A)=FVAR(5)
 Fixed Sof: C9(0.5) H9A(0.5) H9B(0.5) H9C(0.5) N8(0.5) C8(0.5) C4(0.5)
 H4A(0.5) H4B(0.5) H4C(0.5) N4(0.5) C10(0.5) H10A(0.5) H10B(0.5) H10C(0.5)
 C2(0.5) C3(0.5) H3A(0.5) H3B(0.5) H3C(0.5)
6.a Aromatic/amide H refined with riding coordinates:
 C75(H75), C21(H21), C79(H79), C19(H19), C41(H41), C78(H78), C76(H76),
 C39(H39), C81(H81), C46(H46), C43(H43), C47(H47), C28(H28), C29(H29), C20(H20),
  C50(H50), C33(H33), C22(H22), C37(H37), C49(H49), C85(H85), C34(H34), C1(H1),
 C36(H36), C83(H83), C13(H13), C17(H17), C25(H25), C15(H15), C26(H26),
 C89B(H89B), C88B(H88B), C92B(H92B), C91B(H91B), C88A(H88A), C89A(H89A),
 C91A(H91A), C92A(H92A)
6.b Fitted hexagon refined as free rotating group:
 C90B(C89B,C88B,C87,C92B,C91B)
6.c Idealised Me refined as rotating group:
 C9(H9A,H9B,H9C), C4(H4A,H4B,H4C), C6(H6A,H6B,H6C), C7(H7A,H7B,H7C), C10(H10A,
 H10B,H10C), C3(H3A,H3B,H3C)
;
_olex2_submission_special_instructions 'No special instructions were received'

loop_
_space_group_symop_operation_xyz
'x, y, z'
'-x, -y, z+1/2'
'-x, y, -z+1/2'
'x, -y, -z'
'x+1/2, y+1/2, z'
'-x+1/2, -y+1/2, z+1/2'
'-x+1/2, y+1/2, -z+1/2'
'x+1/2, -y+1/2, -z'

loop_
_atom_site_label
_atom_site_type_symbol
_atom_site_fract_x
_atom_site_fract_y
_atom_site_fract_z
_atom_site_U_iso_or_equiv
_atom_site_adp_type
_atom_site_occupancy
_atom_site_site_symmetry_order
_atom_site_calc_flag
_atom_site_refinement_flags_posn
_atom_site_refinement_flags_adp
_atom_site_refinement_flags_occupancy
_atom_site_disorder_assembly
_atom_site_disorder_group
Zr1 Zr 0.91348(2) 0.38154(2) 0.34223(2) 0.01590(9) Uani 1 1 d . . . . .
C53 C 0.9008(3) 0.3993(2) 0.46609(8) 0.0286(12) Uani 1 1 d D . . . .
O17 O 1.11872(17) 0.40436(14) 0.18928(5) 0.0214(7) Uani 1 1 d . . . . .
Zr4 Zr 0.93160(2) 0.36799(2) 0.39623(2) 0.01563(9) Uani 1 1 d . . . . .
Zr2 Zr 0.78325(2) 0.46911(2) 0.35001(2) 0.01576(9) Uani 1 1 d . . . . .
C75 C 0.8866(3) 0.7177(3) 0.35353(12) 0.0464(17) Uani 1 1 d . . . . .
H75 H 0.8419 0.7155 0.3569 0.056 Uiso 1 1 calc R . . . .
Zr3 Zr 0.93696(2) 0.49706(2) 0.37212(2) 0.01637(9) Uani 1 1 d . . . . .
O30 O 0.93337(16) 0.44786(13) 0.60026(5) 0.0206(7) Uani 1 1 d . . . . .
Zr6 Zr 0.80887(2) 0.46146(2) 0.40468(2) 0.01496(9) Uani 1 1 d . . . . .
O5 O 0.83253(15) 0.51510(12) 0.37643(4) 0.0147(7) Uani 1 1 d . . . . .
C73 C 0.8965(2) 0.6204(2) 0.36327(8) 0.0288(12) Uani 1 1 d . . . . .
O2 O 0.88187(14) 0.45798(13) 0.34947(4) 0.0148(6) Uani 1 1 d . . . . .
C86 C 1.1608(2) 0.89557(19) 0.34646(7) 0.0187(10) Uani 1 1 d . . . . .
O8 O 0.90279(15) 0.44767(13) 0.39661(5) 0.0171(7) Uani 1 1 d . . . . .
C61 C 1.0046(3) 0.3378(3) 0.55897(9) 0.0423(16) Uani 1 1 d . . . . .
O4 O 0.88007(15) 0.34734(13) 0.36965(5) 0.0163(7) Uani 1 1 d . . . . .
C9 C 0.5613(9) 0.3992(7) 0.4197(3) 0.0864(19) Uani 0.5 1 d D . P . .
H9A H 0.5294 0.4236 0.4260 0.130 Uiso 0.5 1 calc GR . P . .
H9B H 0.5465 0.3621 0.4214 0.130 Uiso 0.5 1 calc GR . P . .
H9C H 0.5663 0.4075 0.4047 0.130 Uiso 0.5 1 calc GR . P . .
O6 O 0.77035(15) 0.42756(12) 0.37770(4) 0.0158(7) Uani 1 1 d . . . . .
O1 O 0.80317(15) 0.38217(13) 0.34344(5) 0.0185(7) Uani 1 1 d . . . . .
C21 C 1.1007(3) 0.4337(3) 0.23001(8) 0.0387(15) Uani 1 1 d . . . . .
H21 H 1.0680 0.4132 0.2232 0.046 Uiso 1 1 calc R . . . .
O24 O 0.40871(16) 0.78390(12) 0.40597(5) 0.0191(7) Uani 1 1 d . . . . .
O19 O 1.25864(16) 0.77973(13) 0.35273(5) 0.0207(7) Uani 1 1 d . . . . .
O11 O 0.7837(2) 0.54989(14) 0.33605(5) 0.0291(8) Uani 1 1 d . . . . .
C80 C 1.0042(3) 0.8219(2) 0.33537(10) 0.0371(14) Uani 1 1 d . . . . .
O23 O 0.31433(17) 0.77045(13) 0.38938(5) 0.0226(7) Uani 1 1 d . . . . .
C79 C 0.9870(3) 0.6755(2) 0.34897(10) 0.0384(14) Uani 1 1 d . . . . .
H79 H 1.0136 0.6445 0.3493 0.046 Uiso 1 1 calc R . . . .
O3 O 0.97443(17) 0.41235(13) 0.36877(5) 0.0212(7) Uani 1 1 d . . . . .
O35 O 1.18169(15) 0.86380(13) 0.36025(5) 0.0198(7) Uani 1 1 d . . . . .
O9 O 0.99646(16) 0.32311(14) 0.34624(5) 0.0238(8) Uani 1 1 d . . . . .
C63 C 0.9255(3) 0.4048(2) 0.56802(7) 0.0254(12) Uani 1 1 d . . . . .
O21 O 0.70468(16) 0.51683(13) 0.36589(5) 0.0215(7) Uani 1 1 d . . . . .
C66 C 1.0579(3) 0.3007(3) 0.56518(8) 0.0404(16) Uani 1 1 d . . . . .
O22 O 0.72611(16) 0.51764(13) 0.40060(5) 0.0213(7) Uani 1 1 d . . . . .
O32 O 1.25635(18) 0.18956(16) 0.57130(5) 0.0329(9) Uani 1 1 d . . . . .
O14 O 0.88860(18) 0.30517(15) 0.32601(5) 0.0269(8) Uani 1 1 d . . . . .
N8 N 1.0914(7) 0.4480(5) 0.4303(2) 0.0597(14) Uani 0.5 1 d D . P . .
O10 O 1.00591(19) 0.31164(16) 0.38189(6) 0.0306(9) Uani 1 1 d . . . . .
C27 C 1.2116(3) 0.7220(2) 0.32788(7) 0.0249(11) Uani 1 1 d . . . . .
O13 O 0.72723(16) 0.43258(15) 0.42401(5) 0.0267(8) Uani 1 1 d . . . . .
O26 O 0.03492(15) 0.50478(15) 0.38399(5) 0.0240(8) Uani 1 1 d . . . . .
C19 C 1.1961(3) 0.4926(3) 0.25044(8) 0.0353(14) Uani 1 1 d . . . . .
H19 H 1.2291 0.5122 0.2574 0.042 Uiso 1 1 calc R . . . .
O12 O 1.02783(17) 0.39120(18) 0.40868(5) 0.0353(10) Uani 1 1 d . . . . .
C23 C 1.1595(2) 0.43741(19) 0.19570(7) 0.0179(10) Uani 1 1 d . . . . .
O25 O 0.09730(18) 0.44033(15) 0.36887(6) 0.0306(9) Uani 1 1 d . . . . .
C40 C 0.3718(2) 0.6943(2) 0.39993(7) 0.0200(10) Uani 1 1 d . . . . .
O34 O 0.84399(19) 0.62038(16) 0.37266(7) 0.0393(10) Uani 1 1 d . . . . .
C44 C 0.3648(2) 0.75433(19) 0.39870(7) 0.0169(10) Uani 1 1 d . . . . .
C41 C 0.3158(3) 0.6639(2) 0.39719(8) 0.0260(11) Uani 1 1 d . . . . .
H41 H 0.2747 0.6809 0.3971 0.031 Uiso 1 1 calc R . . . .
C78 C 1.0128(3) 0.7239(2) 0.34221(11) 0.0401(15) Uani 1 1 d . . . . .
H78 H 1.0569 0.7255 0.3381 0.048 Uiso 1 1 calc R . . . .
C76 C 0.9116(3) 0.7652(3) 0.34745(12) 0.0483(17) Uani 1 1 d . . . . .
H76 H 0.8849 0.7962 0.3473 0.058 Uiso 1 1 calc R . . . .
C39 C 0.4319(2) 0.6712(2) 0.40037(7) 0.0234(11) Uani 1 1 d . . . . .
H39 H 0.4692 0.6926 0.4028 0.028 Uiso 1 1 calc R . . . .
C81 C 0.9730(3) 0.8595(3) 0.32345(13) 0.058(2) Uani 1 1 d . . . . .
H81 H 0.9306 0.8518 0.3186 0.070 Uiso 1 1 calc R . . . .
C46 C 0.2010(3) 0.5923(2) 0.39841(9) 0.0296(12) Uani 1 1 d . . . . .
H46 H 0.1984 0.6248 0.4062 0.035 Uiso 1 1 calc R . . . .
O28 O 0.92373(16) 0.37676(13) 0.43091(4) 0.0193(7) Uani 1 1 d . . . . .
C52 C 0.8904(2) 0.4057(2) 0.44272(7) 0.0181(10) Uani 1 1 d . . . . .
C43 C 0.3822(3) 0.5863(2) 0.39479(9) 0.0318(13) Uani 1 1 d . . . . .
H43 H 0.3863 0.5486 0.3931 0.038 Uiso 1 1 calc R . . . .
C64 C 0.9066(3) 0.4104(2) 0.54687(7) 0.0253(11) Uani 1 1 d . . . . .
C70 C 1.1071(3) 0.2433(3) 0.59156(8) 0.0360(15) Uani 1 1 d . . . . .
C47 C 0.1451(3) 0.5638(2) 0.39442(9) 0.0295(12) Uani 1 1 d . . . . .
H47 H 0.1045 0.5762 0.3994 0.035 Uiso 1 1 calc R . . . .
C67 C 1.1073(3) 0.2903(3) 0.55160(9) 0.0482(18) Uani 1 1 d . . . . .
C69 C 1.1589(3) 0.2336(3) 0.57769(8) 0.0347(14) Uani 1 1 d . . . . .
C31 C 0.6918(2) 0.5267(2) 0.38464(8) 0.0221(11) Uani 1 1 d . . . . .
C8 C 0.6709(6) 0.4220(5) 0.41796(19) 0.0350(11) Uani 0.5 1 d . . P . .
C5 C 0.8852(3) 0.2585(2) 0.33436(9) 0.0350(11) Uani 1 1 d . . . . .
C4 C 1.1351(10) 0.4182(8) 0.4229(2) 0.082(7) Uani 0.5 1 d D . P . .
H4A H 1.1166 0.3945 0.4122 0.123 Uiso 0.5 1 calc GR . P . .
H4B H 1.1537 0.3965 0.4343 0.123 Uiso 0.5 1 calc GR . P . .
H4C H 1.1689 0.4404 0.4166 0.123 Uiso 0.5 1 calc GR . P . .
C38 C 0.4377(3) 0.6162(2) 0.39723(8) 0.0307(12) Uani 1 1 d . . . . .
N027 N 0.8793(3) 0.2149(2) 0.32392(11) 0.0597(14) Uani 1 1 d . . . . .
C48 C 0.1501(2) 0.5165(2) 0.38289(8) 0.0259(12) Uani 1 1 d . . . . .
C28 C 1.1951(3) 0.7111(2) 0.30698(8) 0.0361(14) Uani 1 1 d . . . . .
H28 H 1.1980 0.7387 0.2967 0.043 Uiso 1 1 calc R . . . .
C35 C 0.5027(2) 0.5917(2) 0.39507(9) 0.0279(12) Uani 1 1 d . . . . .
C29 C 1.1746(3) 0.6609(3) 0.30122(8) 0.0386(15) Uani 1 1 d . . . . .
H29 H 1.1650 0.6540 0.2868 0.046 Uiso 1 1 calc R . . . .
C42 C 0.3203(3) 0.6083(2) 0.39463(9) 0.0329(13) Uani 1 1 d . . . . .
C20 C 1.2030(3) 0.4788(2) 0.22955(8) 0.0334(14) Uani 1 1 d . . . . .
H20 H 1.2411 0.4890 0.2222 0.040 Uiso 1 1 calc R . . . .
C45 C 0.2601(3) 0.5752(2) 0.39145(9) 0.0323(13) Uani 1 1 d . . . . .
C18 C 1.1399(3) 0.4776(2) 0.26135(8) 0.0293(12) Uani 1 1 d . . . . .
C50 C 0.2641(3) 0.5284(2) 0.37953(10) 0.0384(14) Uani 1 1 d . . . . .
H50 H 0.3045 0.5167 0.3742 0.046 Uiso 1 1 calc R . . . .
C32 C 0.6247(3) 0.5485(2) 0.38885(8) 0.0259(11) Uani 1 1 d . . . . .
O18 O 1.20257(16) 0.46140(14) 0.18539(5) 0.0221(7) Uani 1 1 d . . . . .
C33 C 0.6125(3) 0.5801(3) 0.40619(9) 0.0368(14) Uani 1 1 d . . . . .
H33 H 0.6453 0.5872 0.4163 0.044 Uiso 1 1 calc R . . . .
C22 C 1.0948(3) 0.4477(3) 0.25099(8) 0.0386(15) Uani 1 1 d . . . . .
H22 H 1.0578 0.4359 0.2585 0.046 Uiso 1 1 calc R . . . .
C37 C 0.5751(3) 0.5366(3) 0.37502(10) 0.0406(15) Uani 1 1 d . . . . .
H37 H 0.5827 0.5140 0.3632 0.049 Uiso 1 1 calc R . . . .
O20 O 1.23552(17) 0.81334(14) 0.32079(5) 0.0252(8) Uani 1 1 d . . . . .
C84 C 1.0945(3) 0.8833(2) 0.33787(9) 0.0302(12) Uani 1 1 d . . . . .
C49 C 0.2092(3) 0.4995(2) 0.37565(10) 0.0376(14) Uani 1 1 d . . . . .
H49 H 0.2121 0.4671 0.3678 0.045 Uiso 1 1 calc R . . . .
C85 C 1.0676(3) 0.8352(2) 0.34264(9) 0.0314(12) Uani 1 1 d . . . . .
H85 H 1.0911 0.8101 0.3509 0.038 Uiso 1 1 calc R . . . .
C74 C 0.9246(3) 0.6719(2) 0.35504(9) 0.0339(13) Uani 1 1 d . . . . .
C34 C 0.5508(3) 0.6016(3) 0.40859(10) 0.0425(16) Uani 1 1 d . . . . .
H34 H 0.5426 0.6243 0.4203 0.051 Uiso 1 1 calc R . . . .
C77 C 0.9760(3) 0.7694(3) 0.34134(11) 0.0418(15) Uani 1 1 d . . . . .
C51 C 0.0905(3) 0.4839(2) 0.37778(8) 0.0272(12) Uani 1 1 d . . . . .
C1 C 1.0203(3) 0.3039(2) 0.36239(9) 0.0299(13) Uani 1 1 d . . . . .
H1 H 1.0549 0.2795 0.3600 0.036 Uiso 1 1 calc R . . . .
C36 C 0.5135(3) 0.5580(3) 0.37856(11) 0.0455(16) Uani 1 1 d . . . . .
H36 H 0.4790 0.5490 0.3694 0.055 Uiso 1 1 calc R . . . .
C83 C 1.0624(3) 0.9202(2) 0.32549(10) 0.0404(15) Uani 1 1 d . . . . .
H83 H 1.0824 0.9534 0.3220 0.048 Uiso 1 1 calc R . . . .
C6 C 0.8683(5) 0.2157(4) 0.30101(17) 0.0864(19) Uani 1 1 d . . . . .
H6A H 0.8612 0.2527 0.2964 0.130 Uiso 1 1 calc GR . . . .
H6B H 0.8303 0.1940 0.2976 0.130 Uiso 1 1 calc GR . . . .
H6C H 0.9062 0.2009 0.2938 0.130 Uiso 1 1 calc GR . . . .
C82 C 1.0004(3) 0.9086(3) 0.31812(13) 0.056(2) Uani 1 1 d . . . . .
C7 C 0.8769(5) 0.1622(4) 0.33551(18) 0.0864(19) Uani 1 1 d . . . . .
H7A H 0.9198 0.1456 0.3354 0.130 Uiso 1 1 calc GR . . . .
H7B H 0.8459 0.1383 0.3286 0.130 Uiso 1 1 calc GR . . . .
H7C H 0.8634 0.1684 0.3501 0.130 Uiso 1 1 calc GR . . . .
O36 O 1.19056(16) 0.93617(13) 0.33956(5) 0.0207(7) Uani 1 1 d . . . . .
Zr5 Zr 0.77924(2) 0.34506(2) 0.37438(2) 0.01509(9) Uani 1 1 d . . . . .
O27 O 0.84848(16) 0.43945(14) 0.43663(5) 0.0212(7) Uani 1 1 d . . . . .
O16 O 0.99917(16) 0.50065(15) 0.34404(5) 0.0228(7) Uani 1 1 d . . . . .
C56 C 0.9227(3) 0.3859(3) 0.50898(8) 0.0382(15) Uani 1 1 d D . . . .
O15 O 0.99800(17) 0.42165(14) 0.32633(5) 0.0228(8) Uani 1 1 d . . . . .
C62 C 0.9740(3) 0.3700(2) 0.57409(8) 0.0296(12) Uani 1 1 d . . . . .
O7 O 0.82561(15) 0.37239(13) 0.40434(5) 0.0171(7) Uani 1 1 d . . . . .
C59 C 0.9379(3) 0.3787(2) 0.53168(8) 0.0374(14) Uani 1 1 d . . . . .
O33 O 0.92961(17) 0.57821(13) 0.35909(5) 0.0222(7) Uani 1 1 d . . . . .
C60 C 0.9852(3) 0.3429(3) 0.53804(8) 0.0446(17) Uani 1 1 d . . . . .
C13 C 1.0981(2) 0.5410(2) 0.32217(7) 0.0227(11) Uani 1 1 d . . . . .
H13 H 1.0868 0.5564 0.3354 0.027 Uiso 1 1 calc R . . . .
C65 C 0.8993(2) 0.44181(19) 0.58445(7) 0.0173(10) Uani 1 1 d . . . . .
C71 C 1.0564(3) 0.2763(3) 0.58559(8) 0.0384(15) Uani 1 1 d . . . . .
C17 C 1.0857(3) 0.4704(2) 0.29660(7) 0.0260(11) Uani 1 1 d . . . . .
H17 H 1.0677 0.4371 0.2924 0.031 Uiso 1 1 calc R . . . .
C68 C 1.1577(3) 0.2561(3) 0.55773(9) 0.0481(19) Uani 1 1 d . . . . .
O29 O 0.84537(15) 0.46435(14) 0.58081(4) 0.0183(7) Uani 1 1 d . . . . .
C12 C 1.0699(3) 0.4922(2) 0.31626(7) 0.0255(11) Uani 1 1 d . . . . .
C72 C 1.2126(3) 0.1969(2) 0.58379(7) 0.0260(12) Uani 1 1 d . . . . .
C11 C 1.0186(2) 0.4694(2) 0.32999(7) 0.0230(11) Uani 1 1 d . . . . .
O31 O 1.20734(15) 0.17640(14) 0.60236(5) 0.0222(7) Uani 1 1 d . . . . .
C25 C 1.1828(2) 0.6312(2) 0.33719(7) 0.0232(11) Uani 1 1 d . . . . .
H25 H 1.1775 0.6041 0.3476 0.028 Uiso 1 1 calc R . . . .
N4 N 0.6237(6) 0.4060(5) 0.4304(2) 0.0597(14) Uani 0.5 1 d D . P . .
C10 C 0.6426(10) 0.3978(8) 0.4493(3) 0.0864(19) Uani 0.5 1 d D . P . .
H10A H 0.6899 0.3989 0.4498 0.130 Uiso 0.5 1 calc GR . P . .
H10B H 0.6275 0.3626 0.4540 0.130 Uiso 0.5 1 calc GR . P . .
H10C H 0.6249 0.4257 0.4585 0.130 Uiso 0.5 1 calc GR . P . .
C24 C 1.1674(3) 0.6198(2) 0.31584(8) 0.0290(12) Uani 1 1 d . . . . .
C2 C 1.0378(6) 0.4327(5) 0.42008(19) 0.0350(11) Uani 0.5 1 d . . P . .
C15 C 1.1556(3) 0.5457(2) 0.28984(8) 0.0309(13) Uani 1 1 d . . . . .
H15 H 1.1848 0.5642 0.2809 0.037 Uiso 1 1 calc R . . . .
C3 C 1.0992(11) 0.4940(10) 0.4426(3) 0.117(10) Uani 0.5 1 d . . P . .
H3A H 1.0716 0.5227 0.4371 0.175 Uiso 0.5 1 calc GR . P . .
H3B H 1.1444 0.5055 0.4421 0.175 Uiso 0.5 1 calc GR . P . .
H3C H 1.0870 0.4861 0.4572 0.175 Uiso 0.5 1 calc GR . P . .
O37 O 0.9004(6) 1.1069(4) 0.2605(2) 0.184(5) Uani 1 1 d D . . . .
C14 C 1.1408(3) 0.5670(2) 0.30962(8) 0.0284(12) Uani 1 1 d . . . . .
C26 C 1.2052(3) 0.6811(2) 0.34304(7) 0.0234(11) Uani 1 1 d . . . . .
H26 H 1.2164 0.6879 0.3573 0.028 Uiso 1 1 calc R . . . .
C16 C 1.1281(2) 0.4978(2) 0.28317(7) 0.0290(13) Uani 1 1 d . . . . .
C30 C 1.2363(2) 0.7767(2) 0.33378(8) 0.0232(11) Uani 1 1 d . . . . .
C6DA C 1.1554(3) 0.4501(2) 0.21890(7) 0.0227(11) Uani 1 1 d . . . . .
C57A C 0.8672(6) 0.4097(5) 0.50176(14) 0.0378(14) Uani 0.582(7) 1 d D . P A 1
C55A C 0.9705(5) 0.3711(5) 0.49410(13) 0.0378(14) Uani 0.582(7) 1 d D . P A 1
C54A C 0.9581(5) 0.3767(5) 0.47210(13) 0.0378(14) Uani 0.582(7) 1 d D . P A 1
O38A O 0.8115(5) 1.0878(4) 0.27422(17) 0.061(4) Uani 0.498(13) 1 d D . P B 1
C58A C 0.8535(6) 0.4166(5) 0.48024(14) 0.0378(14) Uani 0.582(7) 1 d D . P A 1
C90B C 0.9031(4) 1.0323(5) 0.2827(2) 0.077(7) Uani 0.62(3) 1 d D . P B 1
C89B C 0.8695(3) 1.0030(4) 0.2978(2) 0.083(2) Uani 0.556(7) 1 d G . P B 1
H89B H 0.8254 1.0109 0.3006 0.100 Uiso 0.556(7) 1 calc R . P B 1
C88B C 0.9003(3) 0.9622(4) 0.30887(15) 0.083(2) Uani 0.556(7) 1 d G . P B 1
H88B H 0.8772 0.9422 0.3192 0.100 Uiso 0.556(7) 1 calc R . P B 1
C87 C 0.9648(3) 0.9506(3) 0.30483(14) 0.076(3) Uani 1 1 d G . . . .
C92B C 0.9984(3) 0.9799(4) 0.28975(17) 0.083(2) Uani 0.556(7) 1 d G . P B 1
H92B H 1.0425 0.9720 0.2870 0.100 Uiso 0.556(7) 1 calc R . P B 1
C91B C 0.9676(4) 1.0207(5) 0.2787(2) 0.083(2) Uani 0.556(7) 1 d G . P B 1
H91B H 0.9907 1.0407 0.2684 0.100 Uiso 0.556(7) 1 calc R . P B 1
C93B C 0.8687(6) 1.0764(7) 0.2695(3) 0.093(6) Uani 0.74(2) 1 d D U P B 1
C88A C 0.9374(9) 0.9272(9) 0.2844(4) 0.083(2) Uani 0.444(7) 1 d . . P B 2
H88A H 0.9439 0.8908 0.2806 0.100 Uiso 0.444(7) 1 calc R . P B 2
C90A C 0.9067(14) 1.0120(13) 0.2726(5) 0.077(7) Uani 0.38(3) 1 d D . P B 2
C89A C 0.9017(9) 0.9630(9) 0.2714(4) 0.083(2) Uani 0.444(7) 1 d . . P B 2
H89A H 0.8726 0.9484 0.2613 0.100 Uiso 0.444(7) 1 calc R . P B 2
C91A C 0.9519(10) 1.0347(9) 0.2901(4) 0.083(2) Uani 0.444(7) 1 d . . P B 2
H91A H 0.9634 1.0715 0.2908 0.100 Uiso 0.444(7) 1 calc R . P B 2
C92A C 0.9745(9) 0.9974(9) 0.3048(4) 0.083(2) Uani 0.444(7) 1 d . . P B 2
H92A H 1.0006 1.0110 0.3159 0.100 Uiso 0.444(7) 1 calc R . P B 2
C93A C 0.894(2) 1.0565(12) 0.2568(6) 0.093(6) Uani 0.26(2) 1 d D U P B 2
C54B C 0.9273(9) 0.3513(6) 0.47270(17) 0.0378(14) Uani 0.418(7) 1 d D . P A 2
C55B C 0.9359(8) 0.3439(6) 0.49510(17) 0.0378(14) Uani 0.418(7) 1 d D . P A 2
O38B O 0.8508(11) 1.0399(8) 0.2432(4) 0.184(5) Uani 0.502(13) 1 d D . P B 2
C57B C 0.8960(9) 0.4317(6) 0.50148(19) 0.0378(14) Uani 0.418(7) 1 d D . P A 2
C58B C 0.8798(9) 0.4371(6) 0.47982(19) 0.0378(14) Uani 0.418(7) 1 d D . P A 2

loop_
_atom_site_aniso_label
_atom_site_aniso_U_11
_atom_site_aniso_U_22
_atom_site_aniso_U_33
_atom_site_aniso_U_23
_atom_site_aniso_U_13
_atom_site_aniso_U_12
Zr1 0.0186(2) 0.0175(2) 0.01162(16) -0.00119(15) 0.00086(15) -0.00345(17)
C53 0.031(3) 0.030(3) 0.025(3) -0.002(2) -0.004(2) 0.005(3)
O17 0.0239(18) 0.0254(19) 0.0148(15) 0.0011(14) 0.0004(14) -0.0036(16)
Zr4 0.01473(19) 0.0195(2) 0.01262(16) -0.00041(15) -0.00021(15) -0.00364(17)
Zr2 0.01822(19) 0.0168(2) 0.01223(16) 0.00185(15) 0.00110(15) -0.00352(17)
C75 0.024(3) 0.041(4) 0.074(5) 0.006(4) 0.008(3) -0.007(3)
Zr3 0.01697(19) 0.0185(2) 0.01366(17) -0.00261(16) 0.00423(15) -0.00515(17)
O30 0.0233(17) 0.0224(17) 0.0161(15) -0.0041(13) -0.0090(14) 0.0040(15)
Zr6 0.01491(18) 0.0181(2) 0.01191(16) 0.00065(15) 0.00171(14) -0.00357(17)
O5 0.0170(16) 0.0172(16) 0.0100(13) -0.0058(12) 0.0008(12) -0.0045(13)
C73 0.019(3) 0.034(3) 0.033(3) 0.000(3) 0.007(2) -0.004(3)
O2 0.0122(15) 0.0186(16) 0.0136(13) -0.0044(13) 0.0026(12) -0.0101(14)
C86 0.022(2) 0.020(3) 0.014(2) -0.002(2) 0.0035(19) 0.007(2)
O8 0.0144(16) 0.0222(17) 0.0147(14) -0.0006(13) 0.0012(12) -0.0043(14)
C61 0.039(3) 0.058(4) 0.030(3) 0.000(3) -0.004(3) 0.022(3)
O4 0.0196(16) 0.0156(16) 0.0137(14) 0.0021(13) 0.0012(13) -0.0041(14)
C9 0.074(4) 0.062(4) 0.123(5) -0.027(4) 0.018(4) -0.007(3)
O6 0.0202(17) 0.0162(16) 0.0109(13) 0.0040(12) -0.0005(13) -0.0038(14)
O1 0.0135(15) 0.0214(17) 0.0205(15) 0.0086(14) -0.0036(13) -0.0086(14)
C21 0.046(4) 0.055(4) 0.015(2) -0.010(3) 0.010(2) -0.015(3)
O24 0.0244(17) 0.0159(16) 0.0170(14) 0.0069(13) 0.0050(14) 0.0020(15)
O19 0.0239(18) 0.0200(17) 0.0182(16) -0.0020(14) -0.0113(14) -0.0075(15)
O11 0.046(2) 0.0180(18) 0.0234(16) 0.0024(14) 0.0027(16) -0.0061(18)
C80 0.025(3) 0.034(3) 0.052(4) 0.013(3) -0.010(3) -0.005(3)
O23 0.0292(19) 0.0185(17) 0.0201(16) 0.0062(14) -0.0026(15) -0.0008(16)
C79 0.032(3) 0.024(3) 0.059(4) 0.010(3) 0.000(3) -0.001(3)
O3 0.0288(19) 0.0192(17) 0.0155(15) -0.0021(14) 0.0056(14) -0.0033(15)
O35 0.0190(17) 0.0232(17) 0.0171(15) 0.0027(14) 0.0034(13) -0.0006(15)
O9 0.0167(17) 0.0244(19) 0.0302(19) -0.0010(16) 0.0006(15) 0.0017(15)
C63 0.023(3) 0.038(3) 0.015(2) -0.004(2) 0.001(2) 0.013(2)
O21 0.0211(18) 0.0258(18) 0.0175(16) -0.0042(14) 0.0037(13) -0.0004(15)
C66 0.053(4) 0.054(4) 0.014(2) -0.001(2) -0.002(2) 0.032(3)
O22 0.0184(16) 0.0237(18) 0.0218(16) 0.0024(14) 0.0015(14) -0.0033(15)
O32 0.029(2) 0.045(2) 0.0246(17) 0.0126(17) 0.0066(16) 0.0193(19)
O14 0.030(2) 0.025(2) 0.0257(17) -0.0025(16) -0.0049(15) 0.0017(17)
N8 0.060(3) 0.043(3) 0.076(3) -0.022(3) 0.008(3) -0.010(3)
O10 0.032(2) 0.033(2) 0.0263(18) 0.0086(16) 0.0053(16) 0.0083(18)
C27 0.029(3) 0.028(3) 0.018(2) -0.004(2) -0.002(2) -0.014(2)
O13 0.0144(17) 0.032(2) 0.0334(18) 0.0087(16) 0.0097(15) -0.0031(16)
O26 0.0138(16) 0.035(2) 0.0230(16) -0.0066(16) 0.0077(14) -0.0090(16)
C19 0.026(3) 0.054(4) 0.027(3) -0.010(3) 0.012(2) -0.015(3)
O12 0.0209(19) 0.066(3) 0.0195(17) 0.0016(18) -0.0067(14) 0.0019(19)
C23 0.024(3) 0.015(2) 0.014(2) -0.0039(19) -0.005(2) 0.009(2)
O25 0.032(2) 0.029(2) 0.0302(18) -0.0171(17) 0.0026(16) -0.0068(17)
C40 0.016(2) 0.024(3) 0.020(2) 0.001(2) 0.0002(19) -0.003(2)
O34 0.036(2) 0.025(2) 0.056(2) 0.001(2) 0.014(2) -0.0045(18)
C44 0.019(2) 0.018(2) 0.014(2) -0.0034(19) -0.0018(19) -0.006(2)
C41 0.022(3) 0.019(3) 0.036(3) -0.004(2) 0.002(2) 0.004(2)
C78 0.028(3) 0.036(3) 0.056(4) 0.009(3) 0.003(3) -0.013(3)
C76 0.030(3) 0.027(3) 0.088(5) 0.013(3) -0.006(3) -0.004(3)
C39 0.016(2) 0.028(3) 0.026(2) 0.003(2) 0.000(2) -0.002(2)
C81 0.029(3) 0.060(5) 0.086(5) 0.043(4) -0.027(3) -0.026(3)
C46 0.027(3) 0.024(3) 0.038(3) -0.005(2) 0.003(2) 0.001(2)
O28 0.0228(17) 0.0214(17) 0.0137(14) 0.0034(14) -0.0030(13) -0.0023(16)
C52 0.014(2) 0.022(3) 0.018(2) -0.006(2) 0.0014(19) -0.005(2)
C43 0.026(3) 0.020(3) 0.049(3) -0.009(3) -0.006(3) 0.005(2)
C64 0.025(3) 0.034(3) 0.017(2) -0.005(2) -0.005(2) 0.013(2)
C70 0.034(3) 0.056(4) 0.018(2) 0.001(3) -0.003(2) 0.030(3)
C47 0.026(3) 0.030(3) 0.033(3) -0.012(2) -0.002(2) -0.004(2)
C67 0.056(4) 0.065(5) 0.024(3) 0.006(3) -0.001(3) 0.039(4)
C69 0.043(3) 0.046(4) 0.015(2) 0.001(2) 0.005(2) 0.021(3)
C31 0.020(2) 0.019(3) 0.027(3) 0.003(2) 0.000(2) 0.000(2)
C8 0.027(2) 0.035(3) 0.044(3) 0.003(2) 0.009(2) -0.010(2)
C5 0.027(2) 0.035(3) 0.044(3) 0.003(2) 0.009(2) -0.010(2)
C4 0.117(16) 0.094(14) 0.033(7) 0.042(9) -0.020(9) -0.060(13)
C38 0.024(3) 0.031(3) 0.037(3) -0.002(3) 0.003(2) 0.000(3)
N027 0.060(3) 0.043(3) 0.076(3) -0.022(3) 0.008(3) -0.010(3)
C48 0.015(2) 0.030(3) 0.032(3) -0.005(2) -0.004(2) -0.004(2)
C28 0.064(4) 0.028(3) 0.016(2) 0.002(2) 0.002(3) -0.011(3)
C35 0.016(3) 0.021(3) 0.047(3) -0.005(3) -0.001(2) -0.005(2)
C29 0.055(4) 0.043(4) 0.018(2) -0.007(2) 0.008(2) -0.029(3)
C42 0.028(3) 0.026(3) 0.044(3) 0.004(3) -0.008(3) -0.002(2)
C20 0.027(3) 0.051(4) 0.022(2) -0.001(2) 0.010(2) -0.015(3)
C45 0.029(3) 0.023(3) 0.045(3) 0.001(3) -0.005(3) -0.001(2)
C18 0.026(3) 0.036(3) 0.026(3) -0.003(2) 0.007(2) -0.008(3)
C50 0.027(3) 0.032(3) 0.056(4) -0.012(3) 0.004(3) 0.001(3)
C32 0.026(3) 0.017(3) 0.035(3) -0.007(2) -0.001(2) 0.000(2)
O18 0.0259(18) 0.0242(18) 0.0162(14) 0.0006(14) 0.0039(14) 0.0030(16)
C33 0.032(3) 0.052(4) 0.026(3) -0.008(3) -0.005(2) 0.003(3)
C22 0.041(3) 0.056(4) 0.019(2) -0.013(3) 0.013(2) -0.035(3)
C37 0.025(3) 0.046(4) 0.051(3) -0.022(3) -0.008(3) 0.006(3)
O20 0.035(2) 0.0221(18) 0.0187(16) 0.0034(15) -0.0060(15) -0.0083(16)
C84 0.023(3) 0.028(3) 0.040(3) 0.011(3) -0.005(2) -0.010(2)
C49 0.025(3) 0.031(3) 0.057(4) -0.021(3) 0.006(3) -0.002(3)
C85 0.022(3) 0.036(3) 0.036(3) 0.011(3) -0.003(2) 0.000(3)
C74 0.045(4) 0.021(3) 0.036(3) -0.002(2) 0.001(3) -0.013(3)
C34 0.028(3) 0.050(4) 0.050(4) -0.018(3) 0.001(3) 0.010(3)
C77 0.036(3) 0.032(3) 0.058(4) 0.018(3) -0.016(3) -0.005(3)
C51 0.028(3) 0.028(3) 0.026(2) -0.003(2) 0.007(2) -0.004(2)
C1 0.020(3) 0.034(3) 0.036(3) -0.004(3) 0.008(2) 0.006(2)
C36 0.034(3) 0.049(4) 0.054(4) -0.017(3) -0.014(3) 0.007(3)
C83 0.038(3) 0.029(3) 0.055(4) 0.014(3) -0.011(3) -0.013(3)
C6 0.074(4) 0.062(4) 0.123(5) -0.027(4) 0.018(4) -0.007(3)
C82 0.036(4) 0.051(4) 0.082(5) 0.031(4) -0.037(4) -0.014(3)
C7 0.074(4) 0.062(4) 0.123(5) -0.027(4) 0.018(4) -0.007(3)
O36 0.0201(17) 0.0208(17) 0.0214(15) 0.0036(14) -0.0032(14) -0.0081(15)
Zr5 0.01608(19) 0.01654(19) 0.01266(17) 0.00153(15) -0.00133(15) -0.00478(17)
O27 0.0221(18) 0.0280(19) 0.0136(14) -0.0008(14) -0.0012(13) 0.0001(16)
O16 0.0223(17) 0.0256(18) 0.0204(16) -0.0043(15) 0.0080(14) -0.0057(16)
C56 0.044(3) 0.055(4) 0.016(2) -0.004(3) -0.008(2) 0.026(3)
O15 0.0231(18) 0.027(2) 0.0179(16) -0.0028(15) 0.0049(14) -0.0055(16)
C62 0.037(3) 0.031(3) 0.021(2) 0.001(2) -0.002(2) 0.015(3)
O7 0.0179(16) 0.0203(17) 0.0130(13) -0.0015(13) -0.0007(12) -0.0078(14)
C59 0.050(4) 0.040(3) 0.021(2) 0.003(2) -0.002(2) 0.024(3)
O33 0.0280(19) 0.0170(17) 0.0216(16) -0.0017(14) 0.0076(15) -0.0056(16)
C60 0.054(4) 0.061(4) 0.019(2) -0.007(3) 0.001(3) 0.036(4)
C13 0.025(3) 0.031(3) 0.013(2) -0.007(2) 0.0055(19) -0.008(2)
C65 0.014(2) 0.018(2) 0.020(2) 0.002(2) 0.0022(19) 0.000(2)
C71 0.048(4) 0.048(4) 0.020(2) 0.009(3) -0.001(2) 0.032(3)
C17 0.037(3) 0.024(3) 0.016(2) -0.005(2) 0.004(2) -0.011(3)
C68 0.050(4) 0.070(5) 0.025(3) 0.014(3) 0.007(3) 0.042(4)
O29 0.0198(17) 0.0224(17) 0.0127(14) -0.0019(14) -0.0046(12) 0.0071(15)
C12 0.031(3) 0.028(3) 0.018(2) -0.007(2) 0.010(2) -0.011(2)
C72 0.027(3) 0.032(3) 0.019(2) 0.004(2) 0.007(2) 0.014(2)
C11 0.026(3) 0.027(3) 0.016(2) -0.008(2) 0.002(2) -0.004(2)
O31 0.0155(17) 0.0311(19) 0.0200(16) 0.0079(15) 0.0002(13) 0.0089(15)
C25 0.026(3) 0.024(3) 0.020(2) -0.004(2) 0.003(2) -0.007(2)
N4 0.060(3) 0.043(3) 0.076(3) -0.022(3) 0.008(3) -0.010(3)
C10 0.074(4) 0.062(4) 0.123(5) -0.027(4) 0.018(4) -0.007(3)
C24 0.033(3) 0.035(3) 0.019(2) -0.008(2) 0.005(2) -0.021(3)
C2 0.027(2) 0.035(3) 0.044(3) 0.003(2) 0.009(2) -0.010(2)
C15 0.032(3) 0.037(3) 0.024(2) -0.003(2) 0.009(2) -0.020(3)
C3 0.132(19) 0.16(2) 0.060(10) 0.045(12) -0.057(12) -0.104(18)
O37 0.165(9) 0.137(8) 0.249(12) 0.128(8) -0.073(8) -0.013(7)
C14 0.033(3) 0.030(3) 0.022(2) -0.006(2) 0.005(2) -0.014(3)
C26 0.033(3) 0.023(3) 0.015(2) -0.008(2) -0.001(2) -0.002(2)
C16 0.025(3) 0.044(3) 0.018(2) -0.016(2) 0.016(2) -0.021(3)
C30 0.024(3) 0.023(3) 0.023(2) 0.001(2) 0.003(2) -0.008(2)
C6DA 0.031(3) 0.025(3) 0.011(2) -0.005(2) 0.001(2) -0.005(2)
C57A 0.055(4) 0.042(4) 0.0163(15) -0.005(2) -0.007(2) 0.019(2)
C55A 0.055(4) 0.042(4) 0.0163(15) -0.005(2) -0.007(2) 0.019(2)
C54A 0.055(4) 0.042(4) 0.0163(15) -0.005(2) -0.007(2) 0.019(2)
O38A 0.045(7) 0.052(6) 0.084(8) 0.028(5) -0.015(5) 0.011(5)
C58A 0.055(4) 0.042(4) 0.0163(15) -0.005(2) -0.007(2) 0.019(2)
C90B 0.041(5) 0.085(13) 0.105(15) 0.050(11) -0.025(9) -0.010(8)
C89B 0.050(4) 0.072(4) 0.127(6) 0.053(5) -0.026(4) 0.000(3)
C88B 0.050(4) 0.072(4) 0.127(6) 0.053(5) -0.026(4) 0.000(3)
C87 0.045(4) 0.051(5) 0.132(8) 0.057(5) -0.037(5) -0.023(4)
C92B 0.050(4) 0.072(4) 0.127(6) 0.053(5) -0.026(4) 0.000(3)
C91B 0.050(4) 0.072(4) 0.127(6) 0.053(5) -0.026(4) 0.000(3)
C93B 0.057(9) 0.131(13) 0.090(11) 0.068(10) -0.023(7) -0.028(9)
C88A 0.050(4) 0.072(4) 0.127(6) 0.053(5) -0.026(4) 0.000(3)
C90A 0.041(5) 0.085(13) 0.105(15) 0.050(11) -0.025(9) -0.010(8)
C89A 0.050(4) 0.072(4) 0.127(6) 0.053(5) -0.026(4) 0.000(3)
C91A 0.050(4) 0.072(4) 0.127(6) 0.053(5) -0.026(4) 0.000(3)
C92A 0.050(4) 0.072(4) 0.127(6) 0.053(5) -0.026(4) 0.000(3)
C93A 0.057(9) 0.131(13) 0.090(11) 0.068(10) -0.023(7) -0.028(9)
C54B 0.055(4) 0.042(4) 0.0163(15) -0.005(2) -0.007(2) 0.019(2)
C55B 0.055(4) 0.042(4) 0.0163(15) -0.005(2) -0.007(2) 0.019(2)
O38B 0.165(9) 0.137(8) 0.249(12) 0.128(8) -0.073(8) -0.013(7)
C57B 0.055(4) 0.042(4) 0.0163(15) -0.005(2) -0.007(2) 0.019(2)
C58B 0.055(4) 0.042(4) 0.0163(15) -0.005(2) -0.007(2) 0.019(2)

loop_
_atom_type_symbol
_atom_type_description
_atom_type_scat_dispersion_real
_atom_type_scat_dispersion_imag
_atom_type_scat_source
C C 0.0181 0.0091 'International Tables Vol C Tables 4.2.6.8 and 6.1.1.4'
H H 0.0000 0.0000 'International Tables Vol C Tables 4.2.6.8 and 6.1.1.4'
N N 0.0311 0.0180 'International Tables Vol C Tables 4.2.6.8 and 6.1.1.4'
O O 0.0492 0.0322 'International Tables Vol C Tables 4.2.6.8 and 6.1.1.4'
Zr Zr -0.1862 2.2449 'International Tables Vol C Tables 4.2.6.8 and 6.1.1.4'

loop_
_geom_angle_atom_site_label_1
_geom_angle_atom_site_label_2
_geom_angle_atom_site_label_3
_geom_angle
_geom_angle_site_symmetry_1
_geom_angle_site_symmetry_3
O17 Zr1 Zr4 164.70(9) 3_755 .
O17 Zr1 Zr2 74.41(9) 3_755 .
O17 Zr1 Zr3 109.00(9) 3_755 .
O17 Zr1 O1 73.95(12) 3_755 .
O17 Zr1 O3 140.45(13) 3_755 .
O17 Zr1 O9 120.12(12) 3_755 .
O17 Zr1 O14 74.26(13) 3_755 .
O17 Zr1 Zr5 110.60(9) 3_755 .
O17 Zr1 O15 73.26(13) 3_755 .
Zr4 Zr1 Zr2 90.286(12) . .
Zr4 Zr1 Zr3 61.776(11) . .
Zr4 Zr1 Zr5 59.596(10) . .
Zr2 Zr1 Zr5 58.569(11) . .
Zr3 Zr1 Zr2 61.022(11) . .
Zr3 Zr1 Zr5 90.495(12) . .
O2 Zr1 O17 82.31(12) . 3_755
O2 Zr1 Zr4 84.53(8) . .
O2 Zr1 Zr2 31.84(8) . .
O2 Zr1 Zr3 32.92(8) . .
O2 Zr1 O1 70.71(11) . .
O2 Zr1 O3 72.27(12) . .
O2 Zr1 O9 143.88(12) . .
O2 Zr1 O14 144.94(12) . .
O2 Zr1 Zr5 82.03(8) . .
O2 Zr1 O15 86.34(12) . .
O4 Zr1 O17 141.22(13) . 3_755
O4 Zr1 Zr4 32.82(8) . .
O4 Zr1 Zr2 83.14(9) . .
O4 Zr1 Zr3 85.97(9) . .
O4 Zr1 O2 95.06(12) . .
O4 Zr1 O1 68.79(11) . .
O4 Zr1 O3 72.33(12) . .
O4 Zr1 O9 83.90(13) . .
O4 Zr1 O14 87.60(13) . .
O4 Zr1 Zr5 31.61(9) . .
O4 Zr1 O15 145.44(12) . .
O1 Zr1 Zr4 94.35(7) . .
O1 Zr1 Zr2 38.92(8) . .
O1 Zr1 Zr3 96.64(8) . .
O1 Zr1 Zr5 37.18(7) . .
O3 Zr1 Zr4 39.55(8) . .
O3 Zr1 Zr2 96.56(9) . .
O3 Zr1 Zr3 39.51(9) . .
O3 Zr1 O1 122.39(12) . .
O3 Zr1 O9 73.08(12) . .
O3 Zr1 Zr5 95.58(8) . .
O3 Zr1 O15 75.31(12) . .
O9 Zr1 Zr4 75.18(9) . .
O9 Zr1 Zr2 165.42(9) . .
O9 Zr1 Zr3 111.39(9) . .
O9 Zr1 O1 139.30(12) . .
O9 Zr1 Zr5 111.28(9) . .
O14 Zr1 Zr4 113.52(9) . .
O14 Zr1 Zr2 114.84(9) . .
O14 Zr1 Zr3 172.75(10) . .
O14 Zr1 O1 77.87(13) . .
O14 Zr1 O3 140.50(13) . .
O14 Zr1 O9 71.18(13) . .
O14 Zr1 Zr5 82.27(9) . .
O14 Zr1 O15 110.65(13) . .
O15 Zr1 Zr4 113.69(8) . .
O15 Zr1 Zr2 112.58(9) . .
O15 Zr1 Zr3 76.59(9) . .
O15 Zr1 O1 142.00(12) . .
O15 Zr1 O9 75.33(13) . .
O15 Zr1 Zr5 167.03(9) . .
C54A C53 C52 116.2(6) . .
C54A C53 C58A 123.8(6) . .
C58A C53 C52 119.9(6) . .
C54B C53 C52 116.6(6) . .
C58B C53 C52 120.8(7) . .
C58B C53 C54B 122.4(8) . .
C23 O17 Zr1 132.6(3) . 3_755
Zr1 Zr4 Zr3 59.398(11) . .
Zr1 Zr4 Zr6 90.440(13) . .
Zr1 Zr4 Zr5 61.682(11) . .
Zr6 Zr4 Zr3 59.041(11) . .
Zr6 Zr4 Zr5 60.813(11) . .
O8 Zr4 Zr1 83.50(8) . .
O8 Zr4 Zr3 31.72(8) . .
O8 Zr4 Zr6 31.70(8) . .
O8 Zr4 O24 146.48(12) . 5_545
O8 Zr4 O3 69.57(12) . .
O8 Zr4 O10 142.29(13) . .
O8 Zr4 O12 90.25(14) . .
O8 Zr4 O28 82.69(12) . .
O8 Zr4 Zr5 84.35(8) . .
O8 Zr4 O7 70.80(12) . .
O4 Zr4 Zr1 32.74(8) . .
O4 Zr4 Zr3 83.73(9) . .
O4 Zr4 Zr6 85.14(9) . .
O4 Zr4 O8 95.73(12) . .
O4 Zr4 O24 83.20(12) . 5_545
O4 Zr4 O3 72.13(12) . .
O4 Zr4 O10 82.46(13) . .
O4 Zr4 O12 145.17(13) . .
O4 Zr4 O28 142.99(12) . .
O4 Zr4 Zr5 33.57(9) . .
O4 Zr4 O7 72.23(11) . .
O24 Zr4 Zr1 109.97(8) 5_545 .
O24 Zr4 Zr3 166.25(9) 5_545 .
O24 Zr4 Zr6 115.43(8) 5_545 .
O24 Zr4 O3 139.42(12) 5_545 .
O24 Zr4 O10 71.01(13) 5_545 .
O24 Zr4 Zr5 76.38(9) 5_545 .
O24 Zr4 O7 77.09(12) 5_545 .
O3 Zr4 Zr1 39.43(9) . .
O3 Zr4 Zr3 37.85(9) . .
O3 Zr4 Zr6 94.46(9) . .
O3 Zr4 O10 74.14(13) . .
O3 Zr4 Zr5 97.46(9) . .
O3 Zr4 O7 122.46(12) . .
O10 Zr4 Zr1 74.80(9) . .
O10 Zr4 Zr3 111.42(9) . .
O10 Zr4 Zr6 165.24(9) . .
O10 Zr4 Zr5 110.58(10) . .
O12 Zr4 Zr1 115.06(9) . .
O12 Zr4 Zr3 83.64(11) . .
O12 Zr4 Zr6 115.16(11) . .
O12 Zr4 O24 109.67(14) . 5_545
O12 Zr4 O3 78.04(13) . .
O12 Zr4 O10 72.29(15) . .
O12 Zr4 Zr5 173.95(12) . .
O12 Zr4 O7 141.20(12) . .
O28 Zr4 Zr1 164.62(9) . .
O28 Zr4 Zr3 109.81(9) . .
O28 Zr4 Zr6 74.23(9) . .
O28 Zr4 O24 78.65(12) . 5_545
O28 Zr4 O3 138.59(12) . .
O28 Zr4 O10 120.52(12) . .
O28 Zr4 O12 71.79(12) . .
O28 Zr4 Zr5 110.08(8) . .
O28 Zr4 O7 72.40(11) . .
Zr5 Zr4 Zr3 90.331(12) . .
O7 Zr4 Zr1 96.61(7) . .
O7 Zr4 Zr3 94.82(8) . .
O7 Zr4 Zr6 39.13(8) . .
O7 Zr4 O10 141.20(13) . .
O7 Zr4 Zr5 38.73(7) . .
Zr1 Zr2 Zr3 59.172(11) . .
Zr1 Zr2 Zr6 89.360(12) . .
Zr6 Zr2 Zr3 59.000(10) . .
O5 Zr2 Zr1 94.16(8) . .
O5 Zr2 Zr3 37.48(8) . .
O5 Zr2 Zr6 39.81(8) . .
O5 Zr2 Zr5 97.62(8) . .
O2 Zr2 Zr1 31.94(9) . .
O2 Zr2 Zr3 31.13(8) . .
O2 Zr2 Zr6 81.92(8) . .
O2 Zr2 O5 68.61(11) . .
O2 Zr2 O1 71.63(12) . .
O2 Zr2 O11 96.44(14) . .
O2 Zr2 O21 142.57(12) . .
O2 Zr2 O18 81.03(12) . 3_755
O2 Zr2 O36 144.35(13) . 5_445
O2 Zr2 Zr5 84.88(9) . .
O6 Zr2 Zr1 84.62(9) . .
O6 Zr2 Zr3 83.00(9) . .
O6 Zr2 Zr6 31.73(8) . .
O6 Zr2 O5 71.53(11) . .
O6 Zr2 O2 94.31(12) . .
O6 Zr2 O1 72.29(12) . .
O6 Zr2 O11 143.66(12) . .
O6 Zr2 O21 77.92(12) . .
O6 Zr2 O18 144.86(12) . 3_755
O6 Zr2 O36 87.45(12) . 5_445
O6 Zr2 Zr5 33.35(9) . .
O1 Zr2 Zr1 39.75(8) . .
O1 Zr2 Zr3 95.63(8) . .
O1 Zr2 Zr6 95.90(7) . .
O1 Zr2 O5 122.78(11) . .
O1 Zr2 O21 136.49(12) . .
O1 Zr2 O18 73.22(12) . 3_755
O1 Zr2 Zr5 39.10(7) . .
O11 Zr2 Zr1 120.68(10) . .
O11 Zr2 Zr3 88.58(10) . .
O11 Zr2 Zr6 116.50(9) . .
O11 Zr2 O5 80.37(12) . .
O11 Zr2 O1 143.93(12) . .
O11 Zr2 O21 72.52(13) . .
O11 Zr2 O18 71.30(12) . 3_755
O11 Zr2 Zr5 176.97(9) . .
O21 Zr2 Zr1 161.36(8) . .
O21 Zr2 Zr3 111.58(8) . .
O21 Zr2 Zr6 72.35(8) . .
O21 Zr2 O5 74.24(11) . .
O21 Zr2 O18 125.41(12) . 3_755
O21 Zr2 Zr5 104.79(8) . .
O18 Zr2 Zr1 73.07(9) 3_755 .
O18 Zr2 Zr3 106.93(8) 3_755 .
O18 Zr2 Zr6 162.00(9) 3_755 .
O18 Zr2 O5 135.49(11) 3_755 .
O18 Zr2 Zr5 111.65(9) 3_755 .
O36 Zr2 Zr1 113.46(9) 5_445 .
O36 Zr2 Zr3 168.39(9) 5_445 .
O36 Zr2 Zr6 114.24(8) 5_445 .
O36 Zr2 O5 143.69(12) 5_445 .
O36 Zr2 O1 75.10(12) 5_445 .
O36 Zr2 O11 103.03(13) 5_445 .
O36 Zr2 O21 72.56(12) 5_445 .
O36 Zr2 O18 77.44(12) 5_445 3_755
O36 Zr2 Zr5 77.22(8) 5_445 .
Zr5 Zr2 Zr1 61.590(11) . .
Zr5 Zr2 Zr3 91.178(13) . .
Zr5 Zr2 Zr6 60.921(10) . .
C76 C75 C74 121.6(6) . .
Zr1 Zr3 Zr4 58.827(11) . .
Zr1 Zr3 Zr2 59.805(11) . .
Zr2 Zr3 Zr4 87.953(12) . .
O30 Zr3 Zr1 158.99(8) 4_566 .
O30 Zr3 Zr4 102.61(8) 4_566 .
O30 Zr3 Zr2 113.70(9) 4_566 .
O30 Zr3 Zr6 70.42(8) 4_566 .
O30 Zr3 O3 131.43(12) 4_566 .
Zr6 Zr3 Zr1 90.317(12) . .
Zr6 Zr3 Zr4 59.405(11) . .
Zr6 Zr3 Zr2 59.996(10) . .
O5 Zr3 Zr1 95.63(7) . .
O5 Zr3 Zr4 95.72(8) . .
O5 Zr3 Zr2 38.39(7) . .
O5 Zr3 O30 75.32(11) . 4_566
O5 Zr3 Zr6 40.31(8) . .
O5 Zr3 O3 122.27(12) . .
O2 Zr3 Zr1 32.74(9) . .
O2 Zr3 Zr4 81.72(9) . .
O2 Zr3 Zr2 30.87(8) . .
O2 Zr3 O30 144.57(12) . 4_566
O2 Zr3 Zr6 82.64(8) . .
O2 Zr3 O5 69.26(11) . .
O2 Zr3 O8 92.94(12) . .
O2 Zr3 O3 71.65(12) . .
O2 Zr3 O26 142.57(13) . 1_655
O2 Zr3 O16 77.34(12) . .
O2 Zr3 O33 97.71(13) . .
O8 Zr3 Zr1 82.58(8) . .
O8 Zr3 Zr4 31.21(9) . .
O8 Zr3 Zr2 82.82(8) . .
O8 Zr3 O30 76.65(12) . 4_566
O8 Zr3 Zr6 32.42(9) . .
O8 Zr3 O5 72.61(12) . .
O8 Zr3 O3 68.78(12) . .
O8 Zr3 O26 96.33(12) . 1_655
O8 Zr3 O16 144.90(13) . .
O8 Zr3 O33 142.69(12) . .
O3 Zr3 Zr1 39.09(8) . .
O3 Zr3 Zr4 37.57(8) . .
O3 Zr3 Zr2 95.01(9) . .
O3 Zr3 Zr6 94.54(8) . .
O26 Zr3 Zr1 113.10(10) 1_655 .
O26 Zr3 Zr4 87.74(10) 1_655 .
O26 Zr3 Zr2 172.90(10) 1_655 .
O26 Zr3 O30 72.79(13) 1_655 4_566
O26 Zr3 Zr6 121.97(9) 1_655 .
O26 Zr3 O5 147.89(11) 1_655 .
O26 Zr3 O3 78.16(13) 1_655 .
O26 Zr3 O16 74.33(12) 1_655 .
O26 Zr3 O33 96.53(14) 1_655 .
O16 Zr3 Zr1 71.02(9) . .
O16 Zr3 Zr4 113.72(10) . .
O16 Zr3 Zr2 102.33(9) . .
O16 Zr3 O30 129.14(12) . 4_566
O16 Zr3 Zr6 159.72(9) . .
O16 Zr3 O5 131.31(12) . .
O16 Zr3 O3 76.16(12) . .
O33 Zr3 Zr1 123.29(8) . .
O33 Zr3 Zr4 173.41(9) . .
O33 Zr3 Zr2 88.27(9) . .
O33 Zr3 O30 74.03(12) . 4_566
O33 Zr3 Zr6 114.00(9) . .
O33 Zr3 O5 78.00(12) . .
O33 Zr3 O3 148.37(12) . .
O33 Zr3 O16 72.41(13) . .
C65 O30 Zr3 137.1(3) . 4_566
Zr4 Zr6 Zr2 89.704(12) . .
Zr4 Zr6 Zr5 59.642(11) . .
Zr2 Zr6 Zr5 58.793(10) . .
Zr3 Zr6 Zr4 61.554(11) . .
Zr3 Zr6 Zr2 61.004(11) . .
Zr3 Zr6 Zr5 91.108(12) . .
O5 Zr6 Zr4 96.56(8) . .
O5 Zr6 Zr2 39.46(7) . .
O5 Zr6 Zr3 38.98(8) . .
O5 Zr6 Zr5 95.25(7) . .
O8 Zr6 Zr4 32.30(9) . .
O8 Zr6 Zr2 84.59(8) . .
O8 Zr6 Zr3 33.57(9) . .
O8 Zr6 O5 72.44(12) . .
O8 Zr6 O6 95.25(13) . .
O8 Zr6 O22 144.10(12) . .
O8 Zr6 O13 144.47(13) . .
O8 Zr6 Zr5 83.74(9) . .
O8 Zr6 O27 80.64(12) . .
O8 Zr6 O7 71.59(12) . .
O8 Zr6 O29 85.36(12) . 4_566
O6 Zr6 Zr4 83.17(9) . .
O6 Zr6 Zr2 31.51(8) . .
O6 Zr6 Zr3 84.69(9) . .
O6 Zr6 O5 70.96(11) . .
O6 Zr6 O22 82.19(12) . .
O6 Zr6 O13 91.75(13) . .
O6 Zr6 Zr5 31.55(9) . .
O6 Zr6 O27 141.68(12) . .
O6 Zr6 O7 69.38(11) . .
O6 Zr6 O29 145.30(12) . 4_566
O22 Zr6 Zr4 164.17(8) . .
O22 Zr6 Zr2 74.64(8) . .
O22 Zr6 Zr3 110.94(8) . .
O22 Zr6 O5 72.93(11) . .
O22 Zr6 Zr5 108.63(8) . .
O22 Zr6 O27 122.49(12) . .
O22 Zr6 O7 137.60(11) . .
O13 Zr6 Zr4 115.15(10) . .
O13 Zr6 Zr2 116.73(10) . .
O13 Zr6 Zr3 175.37(10) . .
O13 Zr6 O5 142.06(12) . .
O13 Zr6 O22 71.37(12) . .
O13 Zr6 Zr5 84.32(10) . .
O13 Zr6 O27 72.56(13) . .
O13 Zr6 O7 78.54(12) . .
O27 Zr6 Zr4 73.16(9) . .
O27 Zr6 Zr2 162.86(9) . .
O27 Zr6 Zr3 108.57(9) . .
O27 Zr6 O5 140.19(12) . .
O27 Zr6 Zr5 110.61(9) . .
O7 Zr6 Zr4 39.32(8) . .
O7 Zr6 Zr2 93.87(7) . .
O7 Zr6 Zr3 97.40(8) . .
O7 Zr6 O5 122.46(11) . .
O7 Zr6 Zr5 37.83(7) . .
O7 Zr6 O27 73.26(12) . .
O29 Zr6 Zr4 112.06(9) 4_566 .
O29 Zr6 Zr2 114.78(8) 4_566 .
O29 Zr6 Zr3 76.80(8) 4_566 .
O29 Zr6 O5 76.27(11) 4_566 .
O29 Zr6 O22 77.54(12) 4_566 .
O29 Zr6 O13 107.75(12) 4_566 .
O29 Zr6 Zr5 167.83(8) 4_566 .
O29 Zr6 O27 72.76(12) 4_566 .
O29 Zr6 O7 141.43(12) 4_566 .
Zr2 O5 Zr6 100.73(12) . .
Zr3 O5 Zr2 104.13(12) . .
Zr3 O5 Zr6 100.71(12) . .
O34 C73 C74 120.5(5) . .
O34 C73 O33 124.5(5) . .
O33 C73 C74 114.9(4) . .
Zr1 O2 Zr3 114.34(14) . .
Zr2 O2 Zr1 116.22(14) . .
Zr2 O2 Zr3 118.00(14) . .
O35 C86 C84 115.9(4) . .
O35 C86 O36 125.3(5) . .
O36 C86 C84 118.8(4) . .
Zr4 O8 Zr3 117.07(14) . .
Zr6 O8 Zr4 116.00(14) . .
Zr6 O8 Zr3 114.01(15) . .
C62 C61 C66 120.6(5) . .
C60 C61 C66 121.4(5) . .
C60 C61 C62 118.0(5) . .
Zr1 O4 Zr4 114.44(14) . .
Zr1 O4 Zr5 117.67(14) . .
Zr4 O4 Zr5 113.75(14) . .
Zr2 O6 Zr6 116.76(14) . .
Zr2 O6 Zr5 113.67(14) . .
Zr6 O6 Zr5 117.02(14) . .
Zr2 O1 Zr1 101.32(12) . .
Zr5 O1 Zr1 104.44(12) . .
Zr5 O1 Zr2 101.36(13) . .
C22 C21 C6DA 118.9(5) . .
C44 O24 Zr4 127.0(3) . 5_455
C30 O19 Zr5 134.7(3) . 5
C81 C80 C85 116.9(5) . .
C81 C80 C77 124.2(5) . .
C85 C80 C77 119.0(5) . .
C44 O23 Zr5 137.6(3) . 5_455
C74 C79 C78 120.9(6) . .
Zr1 O3 Zr4 101.02(13) . .
Zr1 O3 Zr3 101.40(14) . .
Zr4 O3 Zr3 104.58(13) . .
C86 O35 Zr5 135.6(3) . 5
C1 O9 Zr1 130.3(3) . .
C64 C63 C65 120.2(4) . .
C62 C63 C64 122.1(4) . .
C62 C63 C65 117.2(4) . .
C31 O21 Zr2 133.4(3) . .
C67 C66 C61 120.3(5) . .
C67 C66 C71 120.6(5) . .
C71 C66 C61 119.1(5) . .
C31 O22 Zr6 129.9(3) . .
C5 O14 Zr1 126.8(4) . .
C4 N8 C2 104.4(12) . .
C4 N8 C3 127.5(17) . .
C2 N8 C3 126.7(16) . .
C1 O10 Zr4 129.4(3) . .
C28 C27 C26 118.9(5) . .
C28 C27 C30 119.8(5) . .
C26 C27 C30 121.3(4) . .
C8 O13 Zr6 127.6(6) . .
C51 O26 Zr3 132.4(3) . 1_455
C20 C19 C18 119.6(5) . .
C2 O12 Zr4 123.8(6) . .
O17 C23 O18 128.7(4) . .
O17 C23 C6DA 114.7(4) . .
O18 C23 C6DA 116.7(4) . .
C41 C40 C44 117.0(4) . .
C39 C40 C44 120.3(4) . .
C39 C40 C41 121.8(5) . .
O24 C44 O23 125.5(4) . .
O24 C44 C40 119.7(4) . .
O23 C44 C40 114.7(4) . .
C40 C41 C42 119.8(5) . .
C77 C78 C79 121.3(6) . .
C75 C76 C77 120.9(6) . .
C40 C39 C38 119.3(5) . .
C80 C81 C82 123.1(6) . .
C45 C46 C47 121.9(5) . .
C52 O28 Zr4 133.9(3) . .
O28 C52 C53 116.7(4) . .
O28 C52 O27 125.4(4) . .
O27 C52 C53 117.9(4) . .
C38 C43 C42 123.8(5) . .
C63 C64 C59 118.0(5) . .
C71 C70 C69 120.6(5) . .
C46 C47 C48 118.1(5) . .
C66 C67 C68 119.9(5) . .
C70 C69 C72 120.8(5) . .
C68 C69 C70 119.2(5) . .
C68 C69 C72 119.9(5) . .
O21 C31 O22 127.8(5) . .
O21 C31 C32 115.9(4) . .
O22 C31 C32 116.2(4) . .
O13 C8 N4 124.7(11) . .
N027 C5 O14 124.3(6) . .
C39 C38 C35 119.8(5) . .
C43 C38 C39 118.4(5) . .
C43 C38 C35 121.7(5) . .
C5 N027 C6 121.0(7) . .
C5 N027 C7 119.5(7) . .
C6 N027 C7 119.2(7) . .
C47 C48 C51 120.5(5) . .
C49 C48 C47 120.1(5) . .
C49 C48 C51 119.3(5) . .
C29 C28 C27 120.5(5) . .
C34 C35 C38 122.7(5) . .
C34 C35 C36 119.0(5) . .
C36 C35 C38 118.3(5) . .
C28 C29 C24 121.9(5) . .
C41 C42 C45 120.1(5) . .
C43 C42 C41 116.8(5) . .
C43 C42 C45 123.2(5) . .
C19 C20 C6DA 121.4(5) . .
C46 C45 C42 121.7(5) . .
C46 C45 C50 119.4(5) . .
C50 C45 C42 118.7(5) . .
C19 C18 C16 120.2(5) . .
C22 C18 C19 118.3(5) . .
C22 C18 C16 121.3(5) . .
C49 C50 C45 119.3(5) . .
C33 C32 C31 121.0(5) . .
C33 C32 C37 119.5(5) . .
C37 C32 C31 119.5(5) . .
C23 O18 Zr2 130.2(3) . 3_755
C32 C33 C34 118.5(5) . .
C18 C22 C21 122.9(5) . .
C32 C37 C36 119.6(5) . .
C85 C84 C86 118.2(5) . .
C85 C84 C83 121.3(5) . .
C83 C84 C86 120.6(5) . .
C50 C49 C48 121.1(5) . .
C84 C85 C80 120.7(5) . .
C75 C74 C73 120.4(5) . .
C79 C74 C75 117.8(5) . .
C79 C74 C73 121.8(5) . .
C35 C34 C33 122.8(6) . .
C78 C77 C80 121.5(6) . .
C78 C77 C76 117.4(6) . .
C76 C77 C80 120.9(6) . .
O26 C51 C48 115.8(4) . .
O25 C51 O26 125.7(5) . .
O25 C51 C48 118.5(5) . .
O9 C1 O10 130.3(5) . .
C35 C36 C37 120.6(6) . .
C84 C83 C82 119.6(6) . .
C81 C82 C83 118.5(6) . .
C81 C82 C87 122.6(6) . .
C83 C82 C87 118.9(6) . .
C86 O36 Zr2 128.6(3) . 5
Zr4 Zr5 Zr1 58.722(10) . .
Zr4 Zr5 Zr6 59.545(11) . .
Zr2 Zr5 Zr1 59.840(11) . .
Zr2 Zr5 Zr4 90.525(13) . .
Zr2 Zr5 Zr6 60.286(11) . .
Zr6 Zr5 Zr1 88.048(12) . .
O4 Zr5 Zr1 30.71(8) . .
O4 Zr5 Zr4 32.68(8) . .
O4 Zr5 Zr2 83.60(8) . .
O4 Zr5 Zr6 83.31(8) . .
O4 Zr5 O1 69.08(11) . .
O4 Zr5 O19 97.16(12) . 5_445
O4 Zr5 O23 76.05(12) . 5_545
O4 Zr5 O35 145.37(11) . 5_445
O4 Zr5 O7 71.80(11) . .
O4 Zr5 O31 141.70(12) . 8_456
O6 Zr5 Zr1 82.77(9) . .
O6 Zr5 Zr4 82.98(9) . .
O6 Zr5 Zr2 32.98(8) . .
O6 Zr5 Zr6 31.42(8) . .
O6 Zr5 O4 94.33(12) . .
O6 Zr5 O1 72.36(12) . .
O6 Zr5 O19 142.13(12) . 5_445
O6 Zr5 O23 144.97(12) . 5_545
O6 Zr5 O35 75.86(12) . 5_445
O6 Zr5 O7 69.51(12) . .
O6 Zr5 O31 96.60(13) . 8_456
O1 Zr5 Zr1 38.38(8) . .
O1 Zr5 Zr4 94.62(8) . .
O1 Zr5 Zr2 39.54(9) . .
O1 Zr5 Zr6 95.69(8) . .
O1 Zr5 O35 76.30(11) . 5_445
O1 Zr5 O7 121.80(11) . .
O19 Zr5 Zr1 89.03(9) 5_445 .
O19 Zr5 Zr4 123.42(9) 5_445 .
O19 Zr5 Zr2 113.13(9) 5_445 .
O19 Zr5 Zr6 173.35(9) 5_445 .
O19 Zr5 O1 78.36(12) 5_445 .
O19 Zr5 O23 72.90(12) 5_445 5_545
O19 Zr5 O35 74.26(12) 5_445 5_445
O19 Zr5 O7 148.23(12) 5_445 .
O23 Zr5 Zr1 101.80(9) 5_545 .
O23 Zr5 Zr4 70.76(9) 5_545 .
O23 Zr5 Zr2 159.44(9) 5_545 .
O23 Zr5 Zr6 113.56(9) 5_545 .
O23 Zr5 O1 130.98(12) 5_545 .
O23 Zr5 O35 129.67(12) 5_545 5_445
O23 Zr5 O7 75.51(12) 5_545 .
O35 Zr5 Zr1 114.68(8) 5_445 .
O35 Zr5 Zr4 158.64(9) 5_445 .
O35 Zr5 Zr2 70.07(8) 5_445 .
O35 Zr5 Zr6 101.60(8) 5_445 .
O7 Zr5 Zr1 94.20(8) . .
O7 Zr5 Zr4 39.18(8) . .
O7 Zr5 Zr2 95.55(8) . .
O7 Zr5 Zr6 38.09(8) . .
O7 Zr5 O35 131.18(11) . 5_445
O31 Zr5 Zr1 171.79(8) 8_456 .
O31 Zr5 Zr4 113.07(8) 8_456 .
O31 Zr5 Zr2 122.85(9) 8_456 .
O31 Zr5 Zr6 87.25(9) 8_456 .
O31 Zr5 O1 149.03(12) 8_456 .
O31 Zr5 O19 96.33(13) 8_456 5_445
O31 Zr5 O23 74.03(13) 8_456 5_545
O31 Zr5 O35 72.91(11) 8_456 5_445
O31 Zr5 O7 77.97(11) 8_456 .
C52 O27 Zr6 133.1(3) . .
C11 O16 Zr3 137.7(3) . .
C57A C56 C59 123.7(6) . .
C57A C56 C55A 118.4(6) . .
C55A C56 C59 117.8(6) . .
C55B C56 C59 118.7(7) . .
C57B C56 C59 121.9(7) . .
C57B C56 C55B 119.4(8) . .
C11 O15 Zr1 126.0(3) . .
C63 C62 C61 119.9(5) . .
Zr6 O7 Zr4 101.55(12) . .
Zr5 O7 Zr4 102.09(12) . .
Zr5 O7 Zr6 104.08(13) . .
C64 C59 C56 119.9(5) . .
C60 C59 C64 119.3(5) . .
C60 C59 C56 120.7(5) . .
C73 O33 Zr3 135.8(3) . .
C59 C60 C61 122.7(5) . .
C14 C13 C12 122.0(4) . .
O30 C65 C63 115.7(4) . .
O30 C65 O29 126.5(4) . .
O29 C65 C63 117.7(4) . .
C70 C71 C66 118.8(5) . .
C12 C17 C16 119.9(5) . .
C69 C68 C67 120.9(5) . .
C65 O29 Zr6 126.7(3) . 4_566
C13 C12 C11 118.2(4) . .
C17 C12 C13 118.6(5) . .
C17 C12 C11 122.7(5) . .
O32 C72 C69 118.6(4) . .
O32 C72 O31 126.7(5) . .
O31 C72 C69 114.7(4) . .
O16 C11 O15 126.8(5) . .
O16 C11 C12 114.1(4) . .
O15 C11 C12 119.0(4) . .
C72 O31 Zr5 131.6(3) . 8_556
C26 C25 C24 120.8(5) . .
C8 N4 C9 114.1(14) . .
C10 N4 C9 133.3(17) . .
C10 N4 C8 112.5(15) . .
C29 C24 C25 117.7(5) . .
C29 C24 C14 121.2(5) . .
C25 C24 C14 121.0(5) . .
O12 C2 N8 129.5(11) . .
C16 C15 C14 120.7(5) . .
C13 C14 C24 120.8(5) . .
C13 C14 C15 119.3(5) . .
C15 C14 C24 119.7(5) . .
C25 C26 C27 120.1(4) . .
C17 C16 C18 120.1(5) . .
C15 C16 C18 120.3(5) . .
C15 C16 C17 119.4(4) . .
O19 C30 C27 114.0(4) . .
O20 C30 O19 125.9(5) . .
O20 C30 C27 120.1(4) . .
C21 C6DA C23 118.5(5) . .
C20 C6DA C21 118.7(4) . .
C20 C6DA C23 122.7(5) . .
C56 C57A C58A 123.2(9) . .
C56 C55A C54A 120.1(8) . .
C53 C54A C55A 117.9(8) . .
C53 C58A C57A 116.3(9) . .
C89B C90B C91B 120.0 . .
C89B C90B C93B 120.8(8) . .
C91B C90B C93B 119.2(8) . .
C88B C89B C90B 120.0 . .
C89B C88B C87 120.0 . .
C88B C87 C82 120.2(6) . .
C88B C87 C92B 120.0 . .
C92B C87 C82 119.6(5) . .
C88A C87 C82 112.5(9) . .
C92A C87 C82 126.4(12) . .
C92A C87 C88A 115.8(14) . .
C91B C92B C87 120.0 . .
C92B C91B C90B 120.0 . .
O37 C93B O38A 120.3(15) . .
O37 C93B C90B 118.1(12) . .
O38A C93B C90B 117.7(11) . .
C89A C88A C87 116.4(19) . .
C89A C90A C91A 117(2) . .
C89A C90A C93A 132(3) . .
C93A C90A C91A 108(2) . .
C90A C89A C88A 123(2) . .
C92A C91A C90A 116(2) . .
C87 C92A C91A 127(2) . .
O37 C93A C90A 125(3) . .
O37 C93A O38B 121(3) . .
O38B C93A C90A 109(2) . .
C53 C54B C55B 117.3(10) . .
C56 C55B C54B 120.1(11) . .
C56 C57B C58B 121.0(11) . .
C53 C58B C57B 118.6(11) . .

loop_
_geom_bond_atom_site_label_1
_geom_bond_atom_site_label_2
_geom_bond_distance
_geom_bond_site_symmetry_2
Zr1 O17 2.182(3) 3_755
Zr1 Zr4 3.4608(5) .
Zr1 Zr2 3.5043(6) .
Zr1 Zr3 3.4815(5) .
Zr1 O2 2.066(3) .
Zr1 O4 2.056(3) .
Zr1 O1 2.285(3) .
Zr1 O3 2.239(3) .
Zr1 O9 2.267(3) .
Zr1 O14 2.224(4) .
Zr1 Zr5 3.5648(5) .
Zr1 O15 2.254(3) .
C53 C52 1.506(7) .
C53 C54A 1.368(11) .
C53 C58A 1.397(11) .
C53 C54B 1.381(14) .
C53 C58B 1.355(14) .
O17 Zr1 2.182(3) 3_755
O17 C23 1.249(6) .
Zr4 Zr3 3.5639(6) .
Zr4 Zr6 3.4890(6) .
Zr4 O8 2.074(3) .
Zr4 O4 2.060(3) .
Zr4 O24 2.236(3) 5_545
Zr4 O3 2.245(3) .
Zr4 O10 2.273(4) .
Zr4 O12 2.220(4) .
Zr4 O28 2.216(3) .
Zr4 Zr5 3.4925(5) .
Zr4 O7 2.257(3) .
Zr2 Zr3 3.5468(5) .
Zr2 Zr6 3.5116(5) .
Zr2 O5 2.271(3) .
Zr2 O2 2.061(3) .
Zr2 O6 2.056(3) .
Zr2 O1 2.245(3) .
Zr2 O11 2.200(3) .
Zr2 O21 2.253(3) .
Zr2 O18 2.271(3) 3_755
Zr2 O36 2.190(3) 5_445
Zr2 Zr5 3.4582(5) .
C75 C76 1.348(9) .
C75 C74 1.391(9) .
Zr3 O30 2.227(3) 4_566
Zr3 Zr6 3.4759(5) .
Zr3 O5 2.225(3) .
Zr3 O2 2.077(3) .
Zr3 O8 2.104(3) .
Zr3 O3 2.260(3) .
Zr3 O26 2.172(3) 1_655
Zr3 O16 2.199(3) .
Zr3 O33 2.191(3) .
O30 Zr3 2.227(3) 4_566
O30 C65 1.235(6) .
Zr6 O5 2.288(3) .
Zr6 O8 2.040(3) .
Zr6 O6 2.068(3) .
Zr6 O22 2.228(3) .
Zr6 O13 2.209(3) .
Zr6 Zr5 3.5336(5) .
Zr6 O27 2.254(3) .
Zr6 O7 2.247(3) .
Zr6 O29 2.200(3) 4_566
C73 O34 1.239(6) .
C73 C74 1.502(8) .
C73 O33 1.284(7) .
C86 O35 1.257(6) .
C86 C84 1.507(7) .
C86 O36 1.263(6) .
C61 C66 1.493(8) .
C61 C62 1.402(8) .
C61 C60 1.392(8) .
O4 Zr5 2.110(3) .
C9 N4 1.47(2) .
O6 Zr5 2.076(3) .
O1 Zr5 2.225(3) .
C21 C22 1.381(7) .
C21 C6DA 1.395(8) .
O24 Zr4 2.236(3) 5_455
O24 C44 1.257(6) .
O19 Zr5 2.172(3) 5
O19 C30 1.290(6) .
C80 C81 1.368(9) .
C80 C85 1.431(8) .
C80 C77 1.482(8) .
O23 C44 1.266(6) .
O23 Zr5 2.212(3) 5_455
C79 C78 1.388(8) .
C79 C74 1.352(9) .
O35 Zr5 2.259(3) 5
O9 C1 1.234(7) .
C63 C64 1.404(7) .
C63 C62 1.383(7) .
C63 C65 1.493(7) .
O21 C31 1.243(6) .
C66 C67 1.362(9) .
C66 C71 1.430(8) .
O22 C31 1.257(6) .
O32 C72 1.217(6) .
O14 C5 1.281(7) .
N8 C4 1.26(2) .
N8 C2 1.340(18) .
N8 C3 1.40(3) .
O10 C1 1.287(6) .
C27 C28 1.395(7) .
C27 C26 1.407(7) .
C27 C30 1.503(7) .
O13 C8 1.256(12) .
O26 Zr3 2.172(3) 1_455
O26 C51 1.322(6) .
C19 C20 1.376(7) .
C19 C18 1.404(7) .
O12 C2 1.280(13) .
C23 O18 1.256(6) .
C23 C6DA 1.507(6) .
O25 C51 1.233(6) .
C40 C44 1.505(7) .
C40 C41 1.397(7) .
C40 C39 1.373(7) .
C41 C42 1.398(8) .
C78 C77 1.367(9) .
C76 C77 1.393(9) .
C39 C38 1.392(8) .
C81 C82 1.389(10) .
C46 C47 1.381(8) .
C46 C45 1.368(8) .
O28 C52 1.248(6) .
C52 O27 1.269(6) .
C43 C38 1.378(8) .
C43 C42 1.392(8) .
C64 C59 1.406(8) .
C70 C69 1.407(8) .
C70 C71 1.387(8) .
C47 C48 1.392(8) .
C67 C68 1.403(8) .
C69 C68 1.385(8) .
C69 C72 1.491(8) .
C31 C32 1.514(7) .
C8 N4 1.320(17) .
C5 N027 1.277(9) .
C38 C35 1.484(8) .
N027 C6 1.470(12) .
N027 C7 1.506(12) .
C48 C49 1.376(8) .
C48 C51 1.512(7) .
C28 C29 1.371(8) .
C35 C34 1.337(8) .
C35 C36 1.360(8) .
C29 C24 1.391(8) .
C42 C45 1.509(8) .
C20 C6DA 1.393(7) .
C45 C50 1.394(8) .
C18 C22 1.364(8) .
C18 C16 1.492(7) .
C50 C49 1.368(8) .
C32 C33 1.377(8) .
C32 C37 1.384(8) .
O18 Zr2 2.271(3) 3_755
C33 C34 1.393(8) .
C37 C36 1.400(9) .
O20 C30 1.230(6) .
C84 C85 1.357(8) .
C84 C83 1.379(8) .
C83 C82 1.397(9) .
C82 C87 1.535(8) .
O36 Zr2 2.190(3) 5
Zr5 O19 2.172(3) 5_445
Zr5 O23 2.212(3) 5_545
Zr5 O35 2.259(3) 5_445
Zr5 O7 2.234(3) .
Zr5 O31 2.163(3) 8_456
O16 C11 1.250(6) .
C56 C59 1.484(7) .
C56 C57A 1.371(11) .
C56 C55A 1.416(11) .
C56 C55B 1.395(13) .
C56 C57B 1.356(14) .
O15 C11 1.285(6) .
C59 C60 1.386(8) .
C13 C12 1.401(7) .
C13 C14 1.355(7) .
C65 O29 1.271(6) .
C17 C12 1.398(7) .
C17 C16 1.401(7) .
O29 Zr6 2.200(3) 4_566
C12 C11 1.487(7) .
C72 O31 1.288(6) .
O31 Zr5 2.163(3) 8_556
C25 C24 1.419(7) .
C25 C26 1.380(7) .
N4 C10 1.27(2) .
C24 C14 1.481(7) .
C15 C14 1.396(7) .
C15 C16 1.390(8) .
O37 C93B 1.154(15) .
O37 C93A 1.29(3) .
C57A C58A 1.405(11) .
C55A C54A 1.425(11) .
O38A C93B 1.255(18) .
C90B C89B 1.3900 .
C90B C91B 1.3900 .
C90B C93B 1.558(13) .
C89B C88B 1.3900 .
C88B C87 1.3900 .
C87 C92B 1.3900 .
C87 C88A 1.53(3) .
C87 C92A 1.18(2) .
C92B C91B 1.3900 .
C88A C89A 1.42(2) .
C90A C89A 1.23(4) .
C90A C91A 1.56(4) .
C90A C93A 1.52(2) .
C91A C92A 1.39(3) .
C93A O38B 1.30(3) .
C54B C55B 1.443(14) .
C57B C58B 1.420(14) .

loop_
_smtbx_masks_void_nr
_smtbx_masks_void_average_x
_smtbx_masks_void_average_y
_smtbx_masks_void_average_z
_smtbx_masks_void_volume
_smtbx_masks_void_count_electrons
1 -0.343 -0.340 -0.802 17244.6 4368.1
2 0.104 0.333 0.623 7.1 0.0
3 0.104 0.667 0.377 7.1 0.0
4 0.396 0.167 0.123 7.1 0.0
5 0.396 0.833 0.877 7.1 0.0
6 0.604 0.167 0.377 7.1 0.0
7 0.604 0.833 0.623 7.1 0.0
8 0.896 0.333 0.877 7.1 0.0
9 0.896 0.667 0.123 7.1 0.0

loop_
_twin_individual_id
_twin_individual_mass_fraction_refined
1 0.583(7)
2 0.417(7)
